data_7719325
loop_
_publ_author_name
'El Rayes, Mary'
'Cutler, Daniel J.'
'Watanabe, Lara K.'
'Stephaniuk, Nadia T.'
'Hayward, John J.'
'D'Agostino, Mike'
'Macdonald, Charles L. B.'
'Pilkington, Melanie'
'Rawson, Jeremy M.'

_publ_section_title
;
 Oxidative addition chemistry of
 bis(4,5-dimethoxybenzo)-1,2,5,6-tetrathiocin with cyclopentadienyl metal
 carbonyl complexes and the mechanochemical transformation of CpCo(dmobdt)
 to [CpCo(dmobdt)]<sub>2</sub>.
;
_journal_issue 43
_journal_name_full 'Dalton transactions (Cambridge, England : 2003)'
_journal_page_first 16163
_journal_page_last 16169
_journal_paper_doi 10.1039/d5dt01691f
_journal_volume 54
_journal_year 2025
_chemical_formula_moiety 'C26 H26 Co2 O4 S4'
_chemical_formula_sum 'C26 H26 Co2 O4 S4'
_chemical_formula_weight 648.57
_space_group_crystal_system monoclinic
_space_group_IT_number 14
_space_group_name_Hall '-P 2yn'
_space_group_name_H-M_alt 'P 1 21/n 1'
_atom_sites_solution_hydrogens geom
_atom_sites_solution_primary intrinsic
_atom_sites_solution_secondary difmap
_audit_creation_method SHELXL-2018/3
_audit_update_record
;
2025-07-07 deposited with the CCDC.	2025-08-19 downloaded from the CCDC.
;
_cell_angle_alpha 90
_cell_angle_beta 101.737(2)
_cell_angle_gamma 90
_cell_formula_units_Z 2
_cell_length_a 8.3163(4)
_cell_length_b 7.7394(4)
_cell_length_c 20.2842(10)
_cell_measurement_reflns_used 7230
_cell_measurement_temperature 170(2)
_cell_measurement_theta_max 28.33
_cell_measurement_theta_min 2.89
_cell_volume 1278.26(11)
_computing_cell_refinement 'Bruker SAINT'
_computing_data_collection 'Bruker APEX2'
_computing_data_reduction 'Bruker SAINT'
_computing_structure_refinement 'SHELXL-2018/3 (Sheldrick, 2018)'
_computing_structure_solution SHELXT
_diffrn_ambient_temperature 170(2)
_diffrn_measured_fraction_theta_full 0.527
_diffrn_measured_fraction_theta_max 0.593
_diffrn_measurement_device_type 'Bruker APEXII with Photon 100 CCD'
_diffrn_measurement_method 'phi and omega ascans'
_diffrn_radiation_type MoK\a
_diffrn_radiation_wavelength 0.71073
_diffrn_reflns_av_R_equivalents 0.0308
_diffrn_reflns_av_unetI/netI 0.0455
_diffrn_reflns_Laue_measured_fraction_full 0.527
_diffrn_reflns_Laue_measured_fraction_max 0.593
_diffrn_reflns_limit_h_max 11
_diffrn_reflns_limit_h_min -11
_diffrn_reflns_limit_k_max 10
_diffrn_reflns_limit_k_min -9
_diffrn_reflns_limit_l_max 27
_diffrn_reflns_limit_l_min -24
_diffrn_reflns_number 6821
_diffrn_reflns_point_group_measured_fraction_full 0.527
_diffrn_reflns_point_group_measured_fraction_max 0.593
_diffrn_reflns_theta_full 25.242
_diffrn_reflns_theta_max 28.332
_diffrn_reflns_theta_min 2.825
_diffrn_source 'sealed tube'
_exptl_absorpt_coefficient_mu 1.657
_exptl_absorpt_correction_T_max 0.7457
_exptl_absorpt_correction_T_min 0.6879
_exptl_absorpt_correction_type multi-scan
_exptl_absorpt_process_details sadabs
_exptl_crystal_colour blue
_exptl_crystal_density_diffrn 1.685
_exptl_crystal_description block
_exptl_crystal_F_000 664
_exptl_crystal_size_max 0.290
_exptl_crystal_size_mid 0.280
_exptl_crystal_size_min 0.250
_refine_diff_density_max 0.255
_refine_diff_density_min -0.245
_refine_diff_density_rms 0.058
_refine_ls_extinction_method none
_refine_ls_goodness_of_fit_ref 1.074
_refine_ls_hydrogen_treatment constr
_refine_ls_matrix_type full
_refine_ls_number_parameters 165
_refine_ls_number_reflns 1892
_refine_ls_number_restraints 0
_refine_ls_restrained_S_all 1.074
_refine_ls_R_factor_all 0.0405
_refine_ls_R_factor_gt 0.0297
_refine_ls_shift/su_max 0.000
_refine_ls_shift/su_mean 0.000
_refine_ls_structure_factor_coef Fsqd
_refine_ls_weighting_details 'w=1/[\s^2^(Fo^2^)+(0.0194P)^2^+0.3818P] where P=(Fo^2^+2Fc^2^)/3'
_refine_ls_weighting_scheme calc
_refine_ls_wR_factor_gt 0.0608
_refine_ls_wR_factor_ref 0.0630
_reflns_Friedel_coverage 0.000
_reflns_number_gt 1603
_reflns_number_total 1892
_reflns_threshold_expression 'I > 2\s(I)'
_cod_data_source_file d5dt01691f2.cif
_cod_data_source_block cmpnd2b
_cod_depositor_comments 'Adding full bibliography for 7719321--7719327.cif.'
_cod_database_code 7719325
_shelx_shelxl_version_number 2018/3
_shelx_space_group_comment
;
The symmetry employed for this shelxl refinement is uniquely defined
by the following loop, which should always be used as a source of
symmetry information in preference to the above space-group names.
They are only intended as comments.
;
_shelx_estimated_absorpt_t_max 0.682
_shelx_estimated_absorpt_t_min 0.645
_exptl_absorpt_special_details
;
SADABS 2016/2 Bruker AXS Madison WI, USA
;
_olex2_refinement_description
;
1.a Aromatic/amide H refined with riding coordinates:
 C7(H7), C10(H10), C5(H5), C1(H1), C2(H2), C3(H3), C4(H4)
1.b Idealised Me refined as rotating group:
 C13(H13A,H13B,H13C), C12(H12A,H12B,H12C)
;

loop_
_space_group_symop_operation_xyz
'x, y, z'
'-x+1/2, y+1/2, -z+1/2'
'-x, -y, -z'
'x-1/2, -y-1/2, z-1/2'

loop_
_atom_site_label
_atom_site_type_symbol
_atom_site_fract_x
_atom_site_fract_y
_atom_site_fract_z
_atom_site_U_iso_or_equiv
_atom_site_adp_type
_atom_site_occupancy
_atom_site_site_symmetry_order
_atom_site_calc_flag
_atom_site_refinement_flags_posn
_atom_site_refinement_flags_adp
_atom_site_refinement_flags_occupancy
_atom_site_disorder_assembly
_atom_site_disorder_group
Co1 Co 0.13893(4) 0.51858(4) 0.45435(2) 0.01276(10) Uani 1 1 d . . . . .
S1 S 0.12826(6) 0.56254(7) 0.56207(3) 0.01300(13) Uani 1 1 d . . . . .
S2 S 0.20872(7) 0.24120(7) 0.47801(3) 0.01643(14) Uani 1 1 d . . . . .
O1 O 0.4704(3) 0.2558(2) 0.77249(9) 0.0259(5) Uani 1 1 d . . . . .
O2 O 0.5241(3) -0.0103(2) 0.70498(10) 0.0281(5) Uani 1 1 d . . . . .
C11 C 0.2519(3) 0.3908(3) 0.60277(12) 0.0140(5) Uani 1 1 d . . . . .
C6 C 0.2817(3) 0.2484(3) 0.56571(13) 0.0149(5) Uani 1 1 d . . . . .
C7 C 0.3735(3) 0.1087(3) 0.59876(13) 0.0167(5) Uani 1 1 d . . . . .
H7 H 0.394035 0.009910 0.573920 0.020 Uiso 1 1 calc R U . . .
C10 C 0.3137(3) 0.3990(3) 0.67245(13) 0.0160(5) Uani 1 1 d . . . . .
H10 H 0.292954 0.497940 0.697167 0.019 Uiso 1 1 calc R U . . .
C8 C 0.4337(3) 0.1165(3) 0.66791(13) 0.0178(5) Uani 1 1 d . . . . .
C9 C 0.4047(3) 0.2631(3) 0.70519(12) 0.0177(5) Uani 1 1 d . . . . .
C5 C 0.1666(4) 0.7727(4) 0.42845(16) 0.0297(6) Uani 1 1 d . . . . .
H5 H 0.115591 0.867372 0.445850 0.036 Uiso 1 1 calc R U . . .
C1 C 0.3238(3) 0.7005(4) 0.45567(14) 0.0278(6) Uani 1 1 d . . . . .
H1 H 0.397766 0.740510 0.494684 0.033 Uiso 1 1 calc R U . . .
C13 C 0.4530(5) 0.4048(4) 0.81073(15) 0.0391(9) Uani 1 1 d . . . . .
H13A H 0.505437 0.503301 0.793263 0.059 Uiso 1 1 calc R U . . .
H13B H 0.505352 0.384862 0.857927 0.059 Uiso 1 1 calc R U . . .
H13C H 0.336045 0.429370 0.807513 0.059 Uiso 1 1 calc R U . . .
C2 C 0.3510(3) 0.5620(4) 0.41580(15) 0.0246(6) Uani 1 1 d . . . . .
H2 H 0.446295 0.491218 0.423065 0.030 Uiso 1 1 calc R U . . .
C3 C 0.2124(3) 0.5441(4) 0.36234(14) 0.0244(6) Uani 1 1 d . . . . .
H3 H 0.197621 0.459265 0.327783 0.029 Uiso 1 1 calc R U . . .
C4 C 0.1021(3) 0.6744(4) 0.37012(15) 0.0301(7) Uani 1 1 d . . . . .
H4 H -0.000701 0.694293 0.340766 0.036 Uiso 1 1 calc R U . . .
C12 C 0.5595(5) -0.1610(4) 0.67047(17) 0.0398(8) Uani 1 1 d . . . . .
H12A H 0.621920 -0.128816 0.636230 0.060 Uiso 1 1 calc R U . . .
H12B H 0.456527 -0.216723 0.648737 0.060 Uiso 1 1 calc R U . . .
H12C H 0.624460 -0.241225 0.702653 0.060 Uiso 1 1 calc R U . . .

loop_
_atom_site_aniso_label
_atom_site_aniso_U_11
_atom_site_aniso_U_22
_atom_site_aniso_U_33
_atom_site_aniso_U_23
_atom_site_aniso_U_13
_atom_site_aniso_U_12
Co1 0.01356(15) 0.01277(16) 0.01118(16) 0.00092(12) 0.00071(11) -0.00012(11)
S1 0.0136(2) 0.0122(3) 0.0120(3) -0.0008(2) -0.00016(19) 0.0009(2)
S2 0.0223(3) 0.0143(3) 0.0110(3) -0.0013(2) -0.0007(2) 0.0030(2)
O1 0.0393(10) 0.0232(10) 0.0107(9) -0.0005(7) -0.0053(8) 0.0108(8)
O2 0.0440(11) 0.0215(10) 0.0159(10) 0.0026(8) -0.0006(9) 0.0167(8)
C11 0.0129(9) 0.0137(11) 0.0142(12) 0.0015(9) 0.0002(8) 0.0007(8)
C6 0.0149(10) 0.0146(11) 0.0143(11) -0.0007(9) 0.0008(8) -0.0007(8)
C7 0.0205(10) 0.0140(11) 0.0151(12) 0.0002(9) 0.0026(9) 0.0022(9)
C10 0.0169(10) 0.0145(11) 0.0156(12) -0.0034(9) 0.0011(9) 0.0023(9)
C8 0.0199(10) 0.0158(12) 0.0161(12) 0.0033(9) -0.0002(9) 0.0045(9)
C9 0.0195(10) 0.0210(13) 0.0115(11) 0.0002(9) 0.0005(9) 0.0033(9)
C5 0.0401(16) 0.0151(12) 0.0399(18) 0.0049(12) 0.0223(13) 0.0014(11)
C1 0.0292(13) 0.0305(15) 0.0220(14) 0.0017(12) 0.0014(11) -0.0150(11)
C13 0.066(2) 0.0288(15) 0.0150(15) -0.0092(12) -0.0087(15) 0.0156(15)
C2 0.0192(11) 0.0272(14) 0.0281(15) 0.0083(12) 0.0065(10) -0.0014(10)
C3 0.0308(13) 0.0311(15) 0.0127(13) -0.0011(11) 0.0075(10) -0.0113(11)
C4 0.0230(12) 0.0365(16) 0.0287(15) 0.0210(13) 0.0007(11) -0.0070(12)
C12 0.062(2) 0.0287(16) 0.0272(16) 0.0009(13) 0.0057(15) 0.0277(15)

loop_
_atom_type_symbol
_atom_type_description
_atom_type_scat_dispersion_real
_atom_type_scat_dispersion_imag
_atom_type_scat_source
Co Co 0.3494 0.9721 'International Tables Vol C Tables 4.2.6.8 and 6.1.1.4'
C C 0.0033 0.0016 'International Tables Vol C Tables 4.2.6.8 and 6.1.1.4'
H H 0.0000 0.0000 'International Tables Vol C Tables 4.2.6.8 and 6.1.1.4'
O O 0.0106 0.0060 'International Tables Vol C Tables 4.2.6.8 and 6.1.1.4'
S S 0.1246 0.1234 'International Tables Vol C Tables 4.2.6.8 and 6.1.1.4'

loop_
_geom_angle_atom_site_label_1
_geom_angle_atom_site_label_2
_geom_angle_atom_site_label_3
_geom_angle
_geom_angle_site_symmetry_1
_geom_angle_site_symmetry_3
_geom_angle_publ_flag
S1 Co1 S1 87.31(2) . 3_566 ?
S1 Co1 S2 89.80(2) . . ?
S2 Co1 S1 88.27(2) . 3_566 ?
C5 Co1 S1 97.64(9) . . ?
C5 Co1 S1 112.58(8) . 3_566 ?
C5 Co1 S2 158.07(9) . . ?
C5 Co1 C1 40.26(11) . . ?
C5 Co1 C2 66.78(12) . . ?
C5 Co1 C3 67.27(12) . . ?
C5 Co1 C4 40.21(12) . . ?
C1 Co1 S1 152.70(8) . 3_566 ?
C1 Co1 S1 93.48(9) . . ?
C1 Co1 S2 119.01(8) . . ?
C1 Co1 C2 38.83(12) . . ?
C1 Co1 C3 66.28(11) . . ?
C2 Co1 S1 149.67(8) . 3_566 ?
C2 Co1 S1 123.02(8) . . ?
C2 Co1 S2 91.86(8) . . ?
C3 Co1 S1 159.76(7) . . ?
C3 Co1 S1 110.56(7) . 3_566 ?
C3 Co1 S2 99.86(8) . . ?
C3 Co1 C2 39.66(10) . . ?
C4 Co1 S1 133.90(10) . . ?
C4 Co1 S1 93.69(8) . 3_566 ?
C4 Co1 S2 136.29(10) . . ?
C4 Co1 C1 66.41(10) . . ?
C4 Co1 C2 65.89(11) . . ?
C4 Co1 C3 39.23(13) . . ?
Co1 S1 Co1 92.69(2) . 3_566 ?
C11 S1 Co1 101.91(9) . . ?
C11 S1 Co1 108.54(8) . 3_566 ?
C6 S2 Co1 101.90(8) . . ?
C9 O1 C13 116.78(19) . . ?
C8 O2 C12 117.7(2) . . ?
C6 C11 S1 119.57(17) . . ?
C6 C11 C10 120.9(2) . . ?
C10 C11 S1 119.50(18) . . ?
C11 C6 S2 120.75(17) . . ?
C11 C6 C7 119.4(2) . . ?
C7 C6 S2 119.84(19) . . ?
C6 C7 H7 120.2 . . ?
C8 C7 C6 119.6(2) . . ?
C8 C7 H7 120.2 . . ?
C11 C10 H10 120.0 . . ?
C9 C10 C11 120.1(2) . . ?
C9 C10 H10 120.0 . . ?
O2 C8 C7 124.7(2) . . ?
O2 C8 C9 114.7(2) . . ?
C7 C8 C9 120.6(2) . . ?
O1 C9 C10 125.5(2) . . ?
O1 C9 C8 115.2(2) . . ?
C10 C9 C8 119.4(2) . . ?
Co1 C5 H5 124.0 . . ?
C1 C5 Co1 70.63(15) . . ?
C1 C5 H5 127.0 . . ?
C4 C5 Co1 69.96(16) . . ?
C4 C5 H5 127.0 . . ?
C4 C5 C1 105.9(3) . . ?
Co1 C1 H1 125.7 . . ?
C5 C1 Co1 69.11(15) . . ?
C5 C1 H1 125.6 . . ?
C2 C1 Co1 71.20(16) . . ?
C2 C1 C5 108.8(2) . . ?
C2 C1 H1 125.6 . . ?
O1 C13 H13A 109.5 . . ?
O1 C13 H13B 109.5 . . ?
O1 C13 H13C 109.5 . . ?
H13A C13 H13B 109.5 . . ?
H13A C13 H13C 109.5 . . ?
H13B C13 H13C 109.5 . . ?
Co1 C2 H2 126.0 . . ?
C1 C2 Co1 69.97(18) . . ?
C1 C2 H2 125.8 . . ?
C1 C2 C3 108.5(2) . . ?
C3 C2 Co1 69.84(16) . . ?
C3 C2 H2 125.8 . . ?
Co1 C3 H3 125.2 . . ?
C2 C3 Co1 70.51(17) . . ?
C2 C3 H3 126.5 . . ?
C4 C3 Co1 69.41(18) . . ?
C4 C3 C2 107.1(2) . . ?
C4 C3 H3 126.5 . . ?
Co1 C4 H4 125.2 . . ?
C5 C4 Co1 69.83(16) . . ?
C5 C4 H4 125.2 . . ?
C3 C4 Co1 71.37(16) . . ?
C3 C4 C5 109.7(2) . . ?
C3 C4 H4 125.2 . . ?
O2 C12 H12A 109.5 . . ?
O2 C12 H12B 109.5 . . ?
O2 C12 H12C 109.5 . . ?
H12A C12 H12B 109.5 . . ?
H12A C12 H12C 109.5 . . ?
H12B C12 H12C 109.5 . . ?

loop_
_geom_bond_atom_site_label_1
_geom_bond_atom_site_label_2
_geom_bond_distance
_geom_bond_site_symmetry_2
_geom_bond_publ_flag
Co1 S1 2.2308(7) . ?
Co1 S1 2.2674(6) 3_566 ?
Co1 S2 2.2500(6) . ?
Co1 C5 2.061(3) . ?
Co1 C1 2.081(3) . ?
Co1 C2 2.097(3) . ?
Co1 C3 2.088(3) . ?
Co1 C4 2.063(3) . ?
S1 C11 1.778(2) . ?
S2 C6 1.760(2) . ?
O1 C9 1.364(3) . ?
O1 C13 1.413(3) . ?
O2 C8 1.365(3) . ?
O2 C12 1.422(3) . ?
C11 C6 1.384(3) . ?
C11 C10 1.404(3) . ?
C6 C7 1.412(3) . ?
C7 H7 0.9500 . ?
C7 C8 1.391(3) . ?
C10 H10 0.9500 . ?
C10 C9 1.384(3) . ?
C8 C9 1.411(4) . ?
C5 H5 0.9500 . ?
C5 C1 1.425(4) . ?
C5 C4 1.417(4) . ?
C1 H1 0.9500 . ?
C1 C2 1.389(4) . ?
C13 H13A 0.9800 . ?
C13 H13B 0.9800 . ?
C13 H13C 0.9800 . ?
C2 H2 0.9500 . ?
C2 C3 1.419(3) . ?
C3 H3 0.9500 . ?
C3 C4 1.393(5) . ?
C4 H4 0.9500 . ?
C12 H12A 0.9800 . ?
C12 H12B 0.9800 . ?
C12 H12C 0.9800 . ?

loop_
_geom_torsion_atom_site_label_1
_geom_torsion_atom_site_label_2
_geom_torsion_atom_site_label_3
_geom_torsion_atom_site_label_4
_geom_torsion
_geom_torsion_site_symmetry_1
_geom_torsion_site_symmetry_2
_geom_torsion_site_symmetry_3
_geom_torsion_site_symmetry_4
_geom_torsion_publ_flag
Co1 S1 C11 C6 -19.5(2) . . . . ?
Co1 S1 C11 C6 77.5(2) 3_566 . . . ?
Co1 S1 C11 C10 162.49(18) . . . . ?
Co1 S1 C11 C10 -100.54(19) 3_566 . . . ?
Co1 S2 C6 C11 14.0(2) . . . . ?
Co1 S2 C6 C7 -165.18(19) . . . . ?
Co1 C5 C1 C2 60.4(2) . . . . ?
Co1 C5 C4 C3 -60.5(2) . . . . ?
Co1 C1 C2 C3 59.4(2) . . . . ?
Co1 C2 C3 C4 60.1(2) . . . . ?
Co1 C3 C4 C5 59.5(2) . . . . ?
S1 C11 C6 S2 3.7(3) . . . . ?
S1 C11 C6 C7 -177.06(19) . . . . ?
S1 C11 C10 C9 177.5(2) . . . . ?
S2 C6 C7 C8 178.7(2) . . . . ?
O2 C8 C9 O1 -0.4(3) . . . . ?
O2 C8 C9 C10 -179.7(2) . . . . ?
C11 C6 C7 C8 -0.5(4) . . . . ?
C11 C10 C9 O1 -179.7(2) . . . . ?
C11 C10 C9 C8 -0.4(4) . . . . ?
C6 C11 C10 C9 -0.5(4) . . . . ?
C6 C7 C8 O2 -179.8(3) . . . . ?
C6 C7 C8 C9 -0.4(4) . . . . ?
C7 C8 C9 O1 -179.8(2) . . . . ?
C7 C8 C9 C10 0.9(4) . . . . ?
C10 C11 C6 S2 -178.3(2) . . . . ?
C10 C11 C6 C7 0.9(4) . . . . ?
C5 C1 C2 Co1 -59.1(2) . . . . ?
C5 C1 C2 C3 0.3(3) . . . . ?
C1 C5 C4 Co1 61.89(19) . . . . ?
C1 C5 C4 C3 1.4(3) . . . . ?
C1 C2 C3 Co1 -59.5(2) . . . . ?
C1 C2 C3 C4 0.6(3) . . . . ?
C13 O1 C9 C10 -4.6(4) . . . . ?
C13 O1 C9 C8 176.1(3) . . . . ?
C2 C3 C4 Co1 -60.8(2) . . . . ?
C2 C3 C4 C5 -1.2(3) . . . . ?
C4 C5 C1 Co1 -61.45(19) . . . . ?
C4 C5 C1 C2 -1.1(3) . . . . ?
C12 O2 C8 C7 0.1(4) . . . . ?
C12 O2 C8 C9 -179.3(3) . . . . ?
